data_1008848
loop_
_publ_author_name
'Averbuch-Pouchot, M T'

_publ_section_title
;
On the existence of two new mixed-alkali cyclohexaphosphates Li3 Na3 P6
O18 (H2 O)12 and Li3 K3 P6 O18 (H2 O)
;
_journal_coden_ASTM ZAACAB
_journal_name_full
;
Zeitschrift fuer Anorganische und Allgemeine Chemie
;
_journal_page_first 225
_journal_page_last 234
_journal_volume 574
_journal_year 1989
_chemical_formula_structural 'Li3 Na3 (P6 O18) (H2 O)12'
_chemical_formula_sum 'H24 Li3 Na3 O30 P6'
_chemical_name_systematic
;
Trilithium trisodium cyclo-hexaphosphate dodecahydrate
;
_space_group_IT_number 167
_symmetry_cell_setting trigonal
_symmetry_space_group_name_Hall '-R 3 2"c'
_symmetry_space_group_name_H-M 'R -3 c :H'
_cell_angle_alpha 90
_cell_angle_beta 90
_cell_angle_gamma 120
_cell_formula_units_Z 6
_cell_length_a 10.474(8)
_cell_length_b 10.474(8)
_cell_length_c 41.67999(5000)
_cell_volume 3959.9
_refine_ls_R_factor_all 0.02
_cod_original_sg_symbol_H-M 'R -3 c H'
_cod_database_code 1008848

loop_
_symmetry_equiv_pos_as_xyz
x,y,z
-y,x-y,z
y-x,-x,z
-y,-x,1/2+z
x,x-y,1/2+z
y-x,y,1/2+z
-x,-y,-z
y,y-x,-z
x-y,x,-z
y,x,1/2-z
-x,y-x,1/2-z
x-y,-y,1/2-z
1/3+x,2/3+y,2/3+z
2/3+x,1/3+y,1/3+z
1/3-y,2/3+x-y,2/3+z
2/3-y,1/3+x-y,1/3+z
1/3-x+y,2/3-x,2/3+z
2/3-x+y,1/3-x,1/3+z
1/3-y,2/3-x,1/6+z
2/3-y,1/3-x,5/6+z
1/3+x,2/3+x-y,1/6+z
2/3+x,1/3+x-y,5/6+z
1/3-x+y,2/3+y,1/6+z
2/3-x+y,1/3+y,5/6+z
1/3-x,2/3-y,2/3-z
2/3-x,1/3-y,1/3-z
1/3+y,2/3-x+y,2/3-z
2/3+y,1/3-x+y,1/3-z
1/3+x-y,2/3+x,2/3-z
2/3+x-y,1/3+x,1/3-z
1/3+y,2/3+x,1/6-z
2/3+y,1/3+x,5/6-z
1/3-x,2/3-x+y,1/6-z
2/3-x,1/3-x+y,5/6-z
1/3+x-y,2/3-y,1/6-z
2/3+x-y,1/3-y,5/6-z

loop_
_atom_site_label
_atom_site_type_symbol
_atom_site_symmetry_multiplicity
_atom_site_Wyckoff_symbol
_atom_site_fract_x
_atom_site_fract_y
_atom_site_fract_z
_atom_site_occupancy
_atom_site_attached_hydrogens
_atom_site_calc_flag
Na1 Na1+ 12 c 0. 0. 0.13218(3) 1. 0 d
Na2 Na1+ 6 a 0. 0. 0.25 1. 0 d
Li1 Li1+ 18 e 0.4979(5) 0. 0.25 1. 0 d
P1 P5+ 36 f 0.81310(4) 0.10869(4) 0.48666(1) 1. 0 d
O1 O2- 36 f 0.5640(1) 0.6287(1) 0.21224(3) 1. 0 d
O2 O2- 36 f 0.4517(1) 0.1291(1) 0.34690(3) 1. 0 d
O3 O2- 36 f 0.1330(2) 0.2177(2) 0.16463(3) 1. 0 d
O4 O2- 36 f 0.3635(1) 0.8589(2) 0.07523(3) 1. 0 d
O5 O2- 36 f 0.5624(2) 0.1212(2) 0.04933(2) 1. 0 d
H1 H1+ 36 f 0.218(3) 0.736(3) 0.2420(7) 1. 0 d
H2 H1+ 36 f 0.521(3) 0.585(3) 0.0673(6) 1. 0 d
H3 H1+ 36 f 0.799(3) 0.278(3) 0.1320(6) 1. 0 d
H4 H1+ 36 f 0.193(3) 0.958(3) 0.2892(7) 1. 0 d

loop_
_atom_type_symbol
_atom_type_oxidation_number
Na1+ 1.000
Li1+ 1.000
P5+ 5.000
O2- -2.000
H1+ 1.000
